data_1523332
loop_
_publ_author_name
'Buschow, K.H.J.'
'van der Goot, A.S.'

_publ_section_title
;
 The crystal structure of rare earth-nickel compounds of the type R2 Ni7
;
_journal_name_full 'Journal of the Less-Common Metals'
_journal_page_first 419
_journal_page_last 428
_journal_volume 22
_journal_year 1970
_chemical_formula_sum 'La2 Ni7'
_space_group_IT_number 194
_symmetry_space_group_name_Hall '-P 6c 2c'
_symmetry_space_group_name_H-M 'P 63/m m c'
_cell_angle_alpha 90
_cell_angle_beta 90
_cell_angle_gamma 120
_cell_formula_units_Z 4
_cell_length_a 5.058
_cell_length_b 5.058
_cell_length_c 24.71
_cell_volume 547.471
_citation_journal_id_ASTM JCOMAH
_cod_data_source_file Buschow_JCOMAH_1970_910.cif
_cod_data_source_block La2Ni7
_cod_original_cell_volume 547.4709
_cod_database_code 1523332

loop_
_symmetry_equiv_pos_as_xyz
x,y,z
x-y,x,z+1/2
-y,x-y,z
-x,-y,z+1/2
-x+y,-x,z
y,-x+y,z+1/2
-y,-x,-z+1/2
x-y,-y,-z
x,x-y,-z+1/2
y,x,-z
-x+y,y,-z+1/2
-x,-x+y,-z
-x,-y,-z
-x+y,-x,-z-1/2
y,-x+y,-z
x,y,-z-1/2
x-y,x,-z
-y,x-y,-z-1/2
y,x,z-1/2
-x+y,y,z
-x,-x+y,z-1/2
-y,-x,z
x-y,-y,z-1/2
x,x-y,z

loop_
_atom_site_label
_atom_site_type_symbol
_atom_site_fract_x
_atom_site_fract_y
_atom_site_fract_z
_atom_site_occupancy
_atom_site_U_iso_or_equiv
Ni2 Ni 0 0 0.167 1 0.0
Ni1 Ni 0 0 0 1 0.0
La2 La 0.3333 0.6667 0.175 1 0.0
Ni5 Ni 0.833 0.666 0.088 1 0.0
La1 La 0.3333 0.6667 0.035 1 0.0
Ni4 Ni 0.833 0.666 0.25 1 0.0
Ni3 Ni 0.3333 0.6667 0.833 1 0.0
